data_7208598
loop_
_publ_author_name
'Rout, Saroj Kumar'
'Guin, Srimanta'
'Nath, Jayashree'
'Patel, Bhisma K.'

_publ_section_title
;
 An &#x201C;on-water&#x201D; exploration of CuO nanoparticle catalysed
 synthesis of 2-aminobenzothiazoles
;
_journal_issue 9
_journal_name_full 'Green Chemistry'
_journal_page_first 2491
_journal_paper_doi 10.1039/c2gc35575b
_journal_volume 14
_journal_year 2012
_chemical_formula_sum 'C11 H12 N2 S2'
_chemical_formula_weight 236.37
_chemical_name_systematic
;
?
;
_space_group_IT_number 14
_symmetry_cell_setting monoclinic
_symmetry_space_group_name_Hall '-P 2ybc'
_symmetry_space_group_name_H-M 'P 1 21/c 1'
_atom_sites_solution_hydrogens geom
_atom_sites_solution_primary direct
_atom_sites_solution_secondary difmap
_audit_creation_method SHELXL-97
_cell_angle_alpha 90.00
_cell_angle_beta 93.902(10)
_cell_angle_gamma 90.00
_cell_formula_units_Z 4
_cell_length_a 10.130(2)
_cell_length_b 8.1511(15)
_cell_length_c 13.600(2)
_cell_measurement_reflns_used 5697
_cell_measurement_temperature 296(2)
_cell_measurement_theta_max 27.96
_cell_measurement_theta_min 2.92
_cell_volume 1120.4(3)
_computing_structure_refinement 'SHELXL-97 (Sheldrick, 1997)'
_computing_structure_solution 'SHELXS-97 (Sheldrick, 1990)'
_diffrn_ambient_temperature 296(2)
_diffrn_measured_fraction_theta_full 0.986
_diffrn_measured_fraction_theta_max 0.986
_diffrn_radiation_monochromator graphite
_diffrn_radiation_source 'fine-focus sealed tube'
_diffrn_radiation_type MoK\a
_diffrn_radiation_wavelength 0.71073
_diffrn_reflns_av_R_equivalents 0.0299
_diffrn_reflns_av_sigmaI/netI 0.0223
_diffrn_reflns_limit_h_max 13
_diffrn_reflns_limit_h_min -13
_diffrn_reflns_limit_k_max 10
_diffrn_reflns_limit_k_min -8
_diffrn_reflns_limit_l_max 18
_diffrn_reflns_limit_l_min -18
_diffrn_reflns_number 13975
_diffrn_reflns_theta_full 28.33
_diffrn_reflns_theta_max 28.33
_diffrn_reflns_theta_min 2.02
_exptl_absorpt_coefficient_mu 0.442
_exptl_absorpt_correction_T_max 0.884
_exptl_absorpt_correction_T_min 0.831
_exptl_absorpt_correction_type multi-scan
_exptl_absorpt_process_details multi-scan
_exptl_crystal_colour colourless
_exptl_crystal_density_diffrn 1.401
_exptl_crystal_density_method 'not measured'
_exptl_crystal_description Rod
_exptl_crystal_F_000 496
_exptl_crystal_size_max 0.42
_exptl_crystal_size_mid 0.35
_exptl_crystal_size_min 0.28
_refine_diff_density_max 0.309
_refine_diff_density_min -0.421
_refine_diff_density_rms 0.052
_refine_ls_extinction_method none
_refine_ls_goodness_of_fit_ref 1.070
_refine_ls_hydrogen_treatment constr
_refine_ls_matrix_type full
_refine_ls_number_parameters 136
_refine_ls_number_reflns 2761
_refine_ls_number_restraints 0
_refine_ls_restrained_S_all 1.070
_refine_ls_R_factor_all 0.0469
_refine_ls_R_factor_gt 0.0379
_refine_ls_shift/su_max 0.000
_refine_ls_shift/su_mean 0.000
_refine_ls_structure_factor_coef Fsqd
_refine_ls_weighting_details 'calc w=1/[\s^2^(Fo^2^)+(0.0548P)^2^+0.2070P] where P=(Fo^2^+2Fc^2^)/3'
_refine_ls_weighting_scheme calc
_refine_ls_wR_factor_gt 0.1007
_refine_ls_wR_factor_ref 0.1069
_reflns_number_gt 2255
_reflns_number_total 2761
_reflns_threshold_expression >2sigma(I)
_cod_data_source_file c2gc35575b.txt
_cod_data_source_block 1b
_cod_depositor_comments
;
The following automatic conversions were performed:

'_symmetry_cell_setting' value 'Monoclinic' changed to 'monoclinic'
according to /home/saulius/struct/CIF-dictionaries/cif_core.dic
dictionary named 'cif_core.dic' version 2.4.1 from 2010-06-29.

Automatic conversion script
Id: cif_fix_values 1891 2012-01-12 08:04:46Z andrius 
;
_cod_original_sg_symbol_H-M 'P 21/c'
_cod_database_code 7208598

loop_
_symmetry_equiv_pos_as_xyz
'x, y, z'
'-x, y+1/2, -z+1/2'
'-x, -y, -z'
'x, -y-1/2, z-1/2'

loop_
_atom_site_label
_atom_site_type_symbol
_atom_site_fract_x
_atom_site_fract_y
_atom_site_fract_z
_atom_site_U_iso_or_equiv
_atom_site_adp_type
_atom_site_occupancy
_atom_site_symmetry_multiplicity
_atom_site_calc_flag
_atom_site_refinement_flags
S1 S 0.56995(4) 0.03297(5) 0.18236(3) 0.04791(14) Uani 1 1 d .
S2 S 0.08450(6) 0.19330(7) 0.30711(4) 0.06779(18) Uani 1 1 d .
N1 N 0.44061(13) 0.22827(17) 0.05780(9) 0.0479(3) Uani 1 1 d .
N2 N 0.30691(15) 0.0997(2) 0.16887(11) 0.0641(4) Uani 1 1 d .
C2 C 0.79276(17) 0.1229(2) 0.07961(12) 0.0529(4) Uani 1 1 d .
H2 H 0.8491 0.0586 0.1204 0.064 Uiso 1 1 calc R
C3 C 0.84079(18) 0.2119(2) 0.00268(13) 0.0566(4) Uani 1 1 d .
H3 H 0.9301 0.2064 -0.0090 0.068 Uiso 1 1 calc R
C4 C 0.75609(19) 0.3089(2) -0.05688(12) 0.0555(4) Uani 1 1 d .
H4 H 0.7898 0.3678 -0.1081 0.067 Uiso 1 1 calc R
C5 C 0.62292(18) 0.3202(2) -0.04188(12) 0.0523(4) Uani 1 1 d .
H5 H 0.5677 0.3866 -0.0822 0.063 Uiso 1 1 calc R
C1 C 0.65895(15) 0.13228(19) 0.09418(10) 0.0414(3) Uani 1 1 d .
C6 C 0.57211(15) 0.23053(19) 0.03456(10) 0.0412(3) Uani 1 1 d .
C7 C 0.42445(16) 0.1307(2) 0.13165(11) 0.0439(3) Uani 1 1 d .
C11 C 0.29133(19) -0.0011(2) 0.25540(13) 0.0577(4) Uani 1 1 d .
H11A H 0.3757 -0.0508 0.2762 0.069 Uiso 1 1 calc R
H11B H 0.2289 -0.0886 0.2386 0.069 Uiso 1 1 calc R
C10 C 0.2427(2) 0.0976(3) 0.33918(13) 0.0612(5) Uani 1 1 d .
H10A H 0.3073 0.1818 0.3579 0.073 Uiso 1 1 calc R
H10B H 0.2347 0.0263 0.3956 0.073 Uiso 1 1 calc R
C8 C 0.18689(18) 0.1758(3) 0.12487(13) 0.0598(5) Uani 1 1 d .
H8A H 0.1227 0.0912 0.1061 0.072 Uiso 1 1 calc R
H8B H 0.2073 0.2344 0.0657 0.072 Uiso 1 1 calc R
C9 C 0.12781(18) 0.2937(2) 0.19579(14) 0.0555(4) Uani 1 1 d .
H9A H 0.0493 0.3437 0.1638 0.067 Uiso 1 1 calc R
H9B H 0.1910 0.3804 0.2125 0.067 Uiso 1 1 calc R

loop_
_atom_site_aniso_label
_atom_site_aniso_U_11
_atom_site_aniso_U_22
_atom_site_aniso_U_33
_atom_site_aniso_U_23
_atom_site_aniso_U_13
_atom_site_aniso_U_12
S1 0.0453(2) 0.0554(3) 0.0432(2) 0.01283(17) 0.00454(16) 0.01169(17)
S2 0.0685(3) 0.0690(3) 0.0689(3) -0.0053(2) 0.0264(2) 0.0029(2)
N1 0.0470(8) 0.0554(8) 0.0416(6) 0.0098(6) 0.0040(5) 0.0109(6)
N2 0.0473(8) 0.0921(12) 0.0545(8) 0.0288(8) 0.0157(6) 0.0226(8)
C2 0.0461(9) 0.0618(10) 0.0511(9) 0.0062(8) 0.0041(7) 0.0075(8)
C3 0.0478(10) 0.0682(12) 0.0547(9) 0.0000(8) 0.0108(7) -0.0017(8)
C4 0.0619(11) 0.0608(11) 0.0451(8) 0.0043(8) 0.0128(8) -0.0078(8)
C5 0.0584(10) 0.0555(10) 0.0430(8) 0.0093(7) 0.0034(7) 0.0043(8)
C1 0.0444(8) 0.0440(8) 0.0358(7) 0.0001(6) 0.0031(6) 0.0041(6)
C6 0.0448(8) 0.0438(8) 0.0350(7) -0.0005(6) 0.0032(6) 0.0044(6)
C7 0.0446(8) 0.0491(9) 0.0384(7) 0.0034(6) 0.0045(6) 0.0110(7)
C11 0.0552(10) 0.0612(11) 0.0581(10) 0.0166(8) 0.0141(8) 0.0076(8)
C10 0.0699(12) 0.0639(12) 0.0501(9) 0.0084(8) 0.0063(8) -0.0104(9)
C8 0.0423(9) 0.0858(14) 0.0517(9) 0.0112(9) 0.0053(7) 0.0152(9)
C9 0.0467(9) 0.0506(10) 0.0687(11) 0.0023(8) 0.0005(8) -0.0017(7)

loop_
_atom_type_symbol
_atom_type_description
_atom_type_scat_dispersion_real
_atom_type_scat_dispersion_imag
_atom_type_scat_source
C C 0.0033 0.0016 'International Tables Vol C Tables 4.2.6.8 and 6.1.1.4'
H H 0.0000 0.0000 'International Tables Vol C Tables 4.2.6.8 and 6.1.1.4'
N N 0.0061 0.0033 'International Tables Vol C Tables 4.2.6.8 and 6.1.1.4'
S S 0.1246 0.1234 'International Tables Vol C Tables 4.2.6.8 and 6.1.1.4'

loop_
_geom_angle_atom_site_label_1
_geom_angle_atom_site_label_2
_geom_angle_atom_site_label_3
_geom_angle
C1 S1 C7 88.79(7)
C9 S2 C10 97.82(9)
C7 N1 C6 110.91(12)
C7 N2 C11 123.88(14)
C7 N2 C8 119.95(14)
C11 N2 C8 116.10(15)
C1 C2 C3 118.40(16)
C1 C2 H2 120.8
C3 C2 H2 120.8
C2 C3 C4 120.23(17)
C2 C3 H3 119.9
C4 C3 H3 119.9
C5 C4 C3 121.56(16)
C5 C4 H4 119.2
C3 C4 H4 119.2
C4 C5 C6 119.22(15)
C4 C5 H5 120.4
C6 C5 H5 120.4
C2 C1 C6 121.93(15)
C2 C1 S1 128.92(12)
C6 C1 S1 109.15(11)
N1 C6 C5 125.69(14)
N1 C6 C1 115.66(13)
C5 C6 C1 118.65(15)
N1 C7 N2 124.43(14)
N1 C7 S1 115.48(12)
N2 C7 S1 120.08(12)
N2 C11 C10 111.74(15)
N2 C11 H11A 109.3
C10 C11 H11A 109.3
N2 C11 H11B 109.3
C10 C11 H11B 109.3
H11A C11 H11B 107.9
C11 C10 S2 112.21(13)
C11 C10 H10A 109.2
S2 C10 H10A 109.2
C11 C10 H10B 109.2
S2 C10 H10B 109.2
H10A C10 H10B 107.9
N2 C8 C9 111.32(15)
N2 C8 H8A 109.4
C9 C8 H8A 109.4
N2 C8 H8B 109.4
C9 C8 H8B 109.4
H8A C8 H8B 108.0
C8 C9 S2 112.13(13)
C8 C9 H9A 109.2
S2 C9 H9A 109.2
C8 C9 H9B 109.2
S2 C9 H9B 109.2
H9A C9 H9B 107.9

loop_
_geom_bond_atom_site_label_1
_geom_bond_atom_site_label_2
_geom_bond_distance
S1 C1 1.7475(16)
S1 C7 1.7734(15)
S2 C9 1.801(2)
S2 C10 1.809(2)
N1 C7 1.2999(19)
N1 C6 1.390(2)
N2 C7 1.349(2)
N2 C11 1.453(2)
N2 C8 1.457(2)
C2 C1 1.385(2)
C2 C3 1.388(2)
C2 H2 0.9300
C3 C4 1.387(3)
C3 H3 0.9300
C4 C5 1.381(3)
C4 H4 0.9300
C5 C6 1.397(2)
C5 H5 0.9300
C1 C6 1.406(2)
C11 C10 1.504(3)
C11 H11A 0.9700
C11 H11B 0.9700
C10 H10A 0.9700
C10 H10B 0.9700
C8 C9 1.514(3)
C8 H8A 0.9700
C8 H8B 0.9700
C9 H9A 0.9700
C9 H9B 0.9700

loop_
_geom_torsion_atom_site_label_1
_geom_torsion_atom_site_label_2
_geom_torsion_atom_site_label_3
_geom_torsion_atom_site_label_4
_geom_torsion
C1 C2 C3 C4 0.8(3)
C2 C3 C4 C5 0.0(3)
C3 C4 C5 C6 -0.6(3)
C3 C2 C1 C6 -1.0(3)
C3 C2 C1 S1 178.80(13)
C7 S1 C1 C2 -179.62(17)
C7 S1 C1 C6 0.19(11)
C7 N1 C6 C5 178.86(15)
C7 N1 C6 C1 -0.8(2)
C4 C5 C6 N1 -179.31(16)
C4 C5 C6 C1 0.4(2)
C2 C1 C6 N1 -179.87(15)
S1 C1 C6 N1 0.31(17)
C2 C1 C6 C5 0.4(2)
S1 C1 C6 C5 -179.41(12)
C6 N1 C7 N2 -177.94(16)
C6 N1 C7 S1 0.98(18)
C11 N2 C7 N1 -175.82(17)
C8 N2 C7 N1 1.0(3)
C11 N2 C7 S1 5.3(3)
C8 N2 C7 S1 -177.86(15)
C1 S1 C7 N1 -0.70(13)
C1 S1 C7 N2 178.27(15)
C7 N2 C11 C10 114.5(2)
C8 N2 C11 C10 -62.4(2)
N2 C11 C10 S2 59.54(19)
C9 S2 C10 C11 -52.68(15)
C7 N2 C8 C9 -114.60(19)
C11 N2 C8 C9 62.5(2)
N2 C8 C9 S2 -60.00(19)
C10 S2 C9 C8 52.89(15)
